data_2210866
loop_
_publ_author_name
'Meijboom, Reinout'
'Janse van Rensburg, J. Marthinus'
'Senekal, Nadine D.'
'Venter, Jacobus S.'

_publ_section_title
;
 (<i>p</i>-Toluenesulfonato)tris(triphenylarsine)silver(I)
;
_journal_coeditor_code BG2008
_journal_issue 11
_journal_name_full 'Acta Crystallographica Section E'
_journal_page_first m3056
_journal_page_last m3058
_journal_paper_doi 10.1107/S1600536806043224
_journal_volume 62
_journal_year 2006
_chemical_formula_iupac '[Ag (C7 H7 O3 S) (C18 H15 As)3]'
_chemical_formula_moiety 'C61 H52 Ag As3 O3 S'
_chemical_formula_sum 'C61 H52 Ag As3 O3 S'
_chemical_formula_weight 1197.72
_chemical_name_systematic
;
(p-Toluenesulfonato)tris(triphenylarsine)silver(I)
;
_space_group_IT_number 2
_symmetry_cell_setting triclinic
_symmetry_space_group_name_Hall '-P 1'
_symmetry_space_group_name_H-M 'P -1'
_audit_creation_method 'WinGX routine CIF_UPDATE'
_cell_angle_alpha 87.473(2)
_cell_angle_beta 81.202(2)
_cell_angle_gamma 85.870(2)
_cell_formula_units_Z 2
_cell_length_a 13.1327(8)
_cell_length_b 13.8625(7)
_cell_length_c 14.3603(8)
_cell_measurement_reflns_used 8130
_cell_measurement_temperature 100(2)
_cell_measurement_theta_max 28.29
_cell_measurement_theta_min 2.87
_cell_volume 2575.4(2)
_computing_cell_refinement 'SAINT-Plus (Bruker, 2004)'
_computing_data_collection 'APEX2 (Bruker, 2005)'
_computing_data_reduction 'SAINT-Plus and XPREP (Bruker 2004)'
_computing_molecular_graphics 'DIAMOND (Brandenburg & Putz, 2005)'
_computing_publication_material 'SHELXTL (Bruker 2004)'
_computing_structure_refinement 'SHELXL97 (Sheldrick, 1997)'
_computing_structure_solution 'SHELXS97 (Sheldrick, 1997)'
_diffrn_ambient_temperature 100(2)
_diffrn_detector_area_resol_mean 0
_diffrn_measured_fraction_theta_full 0.998
_diffrn_measured_fraction_theta_max 0.998
_diffrn_measurement_device_type 'Bruker X8 APEXII 4K KappaCCD area-detector'
_diffrn_measurement_method '\f and \w'
_diffrn_radiation_monochromator graphite
_diffrn_radiation_type MoK\a
_diffrn_radiation_wavelength 0.71073
_diffrn_reflns_av_R_equivalents 0.0283
_diffrn_reflns_limit_h_max 17
_diffrn_reflns_limit_h_min -17
_diffrn_reflns_limit_k_max 18
_diffrn_reflns_limit_k_min -18
_diffrn_reflns_limit_l_max 19
_diffrn_reflns_limit_l_min -19
_diffrn_reflns_number 38157
_diffrn_reflns_theta_full 28.31
_diffrn_reflns_theta_max 28.31
_diffrn_reflns_theta_min 1.47
_diffrn_standards_decay_% 0
_diffrn_standards_interval_count 0
_diffrn_standards_number 0
_exptl_absorpt_coefficient_mu 2.391
_exptl_absorpt_correction_T_max 0.7711
_exptl_absorpt_correction_T_min 0.539
_exptl_absorpt_correction_type multi-scan
_exptl_absorpt_process_details '(SADABS; Bruker, 2004)'
_exptl_crystal_colour colourless
_exptl_crystal_density_diffrn 1.545
_exptl_crystal_density_method 'not measured'
_exptl_crystal_description plate
_exptl_crystal_F_000 1208
_exptl_crystal_size_max 0.29
_exptl_crystal_size_mid 0.25
_exptl_crystal_size_min 0.11
_refine_diff_density_max 0.478
_refine_diff_density_min -0.388
_refine_ls_extinction_method none
_refine_ls_goodness_of_fit_ref 1.088
_refine_ls_hydrogen_treatment constr
_refine_ls_matrix_type full
_refine_ls_number_parameters 623
_refine_ls_number_reflns 12804
_refine_ls_number_restraints 0
_refine_ls_restrained_S_all 1.088
_refine_ls_R_factor_gt 0.0236
_refine_ls_shift/su_max 0.002
_refine_ls_shift/su_mean 0
_refine_ls_structure_factor_coef Fsqd
_refine_ls_weighting_details 'calc w = 1/[\s^2^(Fo^2^)+(0.0316P)^2^+0.5342P] where P=(Fo^2^+2Fc^2^)/3'
_refine_ls_weighting_scheme calc
_refine_ls_wR_factor_ref 0.0655
_reflns_number_gt 11099
_reflns_number_total 12804
_reflns_threshold_expression I>2\s(I)
_cod_data_source_file bg2008.cif
_cod_data_source_block I
_cod_depositor_comments
;
The following automatic conversions were performed:
'_symmetry_cell_setting' value 'Triclinic' changed to 'triclinic'
according to '/home/saulius/struct/CIF-dictionaries/cif_core.dic'
dictionary named 'cif_core.dic' version 2.4.1 from 2010-06-29.

Automatic conversion script
Id: cif_fix_enum 1527 2010-12-29 10:47:43Z saulius 

The following automatic conversions were performed:

'_symmetry_cell_setting' value 'Triclinic' changed to 'triclinic'
according to /home/saulius/struct/CIF-dictionaries/cif_core.dic
dictionary named 'cif_core.dic' version 2.4.1 from 2010-06-29.

Automatic conversion script
Id: cif_fix_values 1715 2011-07-08 13:25:40Z adriana 
;
_cod_database_code 2210866
_cod_database_fobs_code 2210866

loop_
_symmetry_equiv_pos_as_xyz
'x, y, z'
'-x, -y, -z'

loop_
_atom_site_type_symbol
_atom_site_label
_atom_site_fract_x
_atom_site_fract_y
_atom_site_fract_z
_atom_site_U_iso_or_equiv
_atom_site_adp_type
_atom_site_calc_flag
_atom_site_refinement_flags
_atom_site_occupancy
Ag Ag 0.249754(11) 0.704263(9) 0.209858(10) 0.01332(4) Uani d . 1
As As1 0.253726(15) 0.526319(13) 0.269888(13) 0.01339(5) Uani d . 1
As As2 0.199292(16) 0.735434(13) 0.041933(13) 0.01400(5) Uani d . 1
As As3 0.152252(16) 0.823665(13) 0.333139(14) 0.01462(5) Uani d . 1
S S 0.49951(4) 0.74231(3) 0.21563(3) 0.01623(10) Uani d . 1
O O1 0.42598(11) 0.73519(10) 0.14907(10) 0.0190(3) Uani d . 1
O O2 0.47585(13) 0.68055(10) 0.29922(11) 0.0261(3) Uani d . 1
O O3 0.60606(11) 0.73258(11) 0.17055(12) 0.0274(4) Uani d . 1
C C1 0.47906(15) 0.86298(13) 0.25489(14) 0.0171(4) Uani d . 1
C C2 0.40917(16) 0.92799(14) 0.21880(15) 0.0198(4) Uani d . 1
H H2 0.3729 0.9091 0.1709 0.024 Uiso calc R 1
C C3 0.39215(17) 1.02072(15) 0.25251(18) 0.0275(5) Uani d . 1
H H3 0.3441 1.0651 0.2273 0.033 Uiso calc R 1
C C4 0.44373(19) 1.04965(16) 0.3220(2) 0.0344(6) Uani d . 1
C C5 0.5148(2) 0.98447(18) 0.3567(2) 0.0401(7) Uani d . 1
H H5 0.5518 1.0039 0.4039 0.048 Uiso calc R 1
C C6 0.53299(19) 0.89123(16) 0.32365(17) 0.0292(5) Uani d . 1
H H6 0.582 0.8472 0.348 0.035 Uiso calc R 1
C C7 0.4229(2) 1.15133(18) 0.3581(3) 0.0576(9) Uani d . 1
H H7A 0.4759 1.1926 0.326 0.086 Uiso calc R 1
H H7B 0.4245 1.1498 0.4261 0.086 Uiso calc R 1
H H7C 0.3548 1.1773 0.3455 0.086 Uiso calc R 1
C C11 0.32397(15) 0.43015(13) 0.18465(13) 0.0143(4) Uani d . 1
C C12 0.28817(16) 0.33852(14) 0.18210(14) 0.0197(4) Uani d . 1
H H12 0.2284 0.3214 0.2239 0.024 Uiso calc R 1
C C13 0.33912(17) 0.27182(15) 0.11880(15) 0.0228(4) Uani d . 1
H H13 0.3138 0.2096 0.1169 0.027 Uiso calc R 1
C C14 0.42634(17) 0.29591(15) 0.05893(14) 0.0227(4) Uani d . 1
H H14 0.4607 0.2506 0.015 0.027 Uiso calc R 1
C C15 0.46401(18) 0.38585(16) 0.06258(16) 0.0262(5) Uani d . 1
H H15 0.5252 0.4017 0.0222 0.031 Uiso calc R 1
C C16 0.41284(17) 0.45341(15) 0.12503(15) 0.0227(4) Uani d . 1
H H16 0.4387 0.5154 0.1269 0.027 Uiso calc R 1
C C21 0.30916(15) 0.48749(13) 0.38456(13) 0.0144(4) Uani d . 1
C C22 0.27659(18) 0.53910(15) 0.46530(15) 0.0242(5) Uani d . 1
H H22 0.2266 0.5921 0.4643 0.029 Uiso calc R 1
C C23 0.31653(19) 0.51382(17) 0.54767(16) 0.0291(5) Uani d . 1
H H23 0.2931 0.5491 0.603 0.035 Uiso calc R 1
C C24 0.39027(17) 0.43762(15) 0.54992(15) 0.0222(4) Uani d . 1
H H24 0.4177 0.4204 0.6063 0.027 Uiso calc R 1
C C25 0.42333(18) 0.38710(15) 0.46905(15) 0.0247(5) Uani d . 1
H H25 0.4743 0.335 0.4697 0.03 Uiso calc R 1
C C26 0.38317(18) 0.41143(14) 0.38719(15) 0.0226(5) Uani d . 1
H H26 0.4065 0.3757 0.3321 0.027 Uiso calc R 1
C C31 0.11704(15) 0.47616(13) 0.29217(14) 0.0153(4) Uani d . 1
C C32 0.08555(16) 0.41223(14) 0.36715(14) 0.0193(4) Uani d . 1
H H32 0.1296 0.3949 0.4127 0.023 Uiso calc R 1
C C33 -0.01059(18) 0.37410(16) 0.37481(17) 0.0272(5) Uani d . 1
H H33 -0.032 0.3303 0.4256 0.033 Uiso calc R 1
C C34 -0.07527(17) 0.39958(16) 0.30890(17) 0.0293(5) Uani d . 1
H H34 -0.1402 0.3722 0.3138 0.035 Uiso calc R 1
C C35 -0.04543(17) 0.46509(16) 0.23572(17) 0.0273(5) Uani d . 1
H H35 -0.0904 0.4838 0.1913 0.033 Uiso calc R 1
C C36 0.05037(17) 0.50307(14) 0.22781(15) 0.0209(4) Uani d . 1
H H36 0.0707 0.5481 0.1778 0.025 Uiso calc R 1
C C41 0.26063(16) 0.65443(13) -0.06187(13) 0.0163(4) Uani d . 1
C C42 0.26745(17) 0.55476(14) -0.04558(15) 0.0212(4) Uani d . 1
H H42 0.2394 0.5278 0.014 0.025 Uiso calc R 1
C C43 0.31522(18) 0.49455(15) -0.11633(16) 0.0255(5) Uani d . 1
H H43 0.3206 0.4265 -0.1047 0.031 Uiso calc R 1
C C44 0.35485(19) 0.53295(16) -0.20335(15) 0.0275(5) Uani d . 1
H H44 0.3879 0.4915 -0.2515 0.033 Uiso calc R 1
C C45 0.34633(19) 0.63216(16) -0.22052(15) 0.0268(5) Uani d . 1
H H45 0.3725 0.6586 -0.2809 0.032 Uiso calc R 1
C C46 0.29962(18) 0.69308(15) -0.14970(15) 0.0229(5) Uani d . 1
H H46 0.2944 0.7611 -0.1615 0.028 Uiso calc R 1
C C51 0.22369(16) 0.86270(13) -0.01603(14) 0.0169(4) Uani d . 1
C C52 0.32159(17) 0.89563(14) -0.01807(15) 0.0219(4) Uani d . 1
H H52 0.3723 0.8573 0.01 0.026 Uiso calc R 1
C C53 0.34517(18) 0.98436(15) -0.06104(17) 0.0290(5) Uani d . 1
H H53 0.4123 1.0064 -0.0628 0.035 Uiso calc R 1
C C54 0.2716(2) 1.04103(16) -0.10135(19) 0.0347(6) Uani d . 1
H H54 0.2879 1.102 -0.1305 0.042 Uiso calc R 1
C C55 0.1741(2) 1.00871(17) -0.0991(2) 0.0385(6) Uani d . 1
H H55 0.1235 1.0477 -0.1268 0.046 Uiso calc R 1
C C56 0.14955(19) 0.91931(15) -0.05653(17) 0.0291(5) Uani d . 1
H H56 0.0825 0.8973 -0.0553 0.035 Uiso calc R 1
C C61 0.05311(16) 0.72451(13) 0.04043(14) 0.0158(4) Uani d . 1
C C62 -0.01491(17) 0.74506(14) 0.12257(14) 0.0207(4) Uani d . 1
H H62 0.011 0.7649 0.1764 0.025 Uiso calc R 1
C C63 -0.11984(18) 0.73687(15) 0.12643(16) 0.0253(5) Uani d . 1
H H63 -0.1656 0.7513 0.1827 0.03 Uiso calc R 1
C C64 -0.15818(17) 0.70767(15) 0.04864(16) 0.0243(5) Uani d . 1
H H64 -0.2303 0.7033 0.0507 0.029 Uiso calc R 1
C C65 -0.09040(18) 0.68477(16) -0.03253(16) 0.0266(5) Uani d . 1
H H65 -0.1164 0.6629 -0.0855 0.032 Uiso calc R 1
C C66 0.01474(17) 0.69346(15) -0.03710(15) 0.0226(4) Uani d . 1
H H66 0.0604 0.6782 -0.0932 0.027 Uiso calc R 1
C C71 0.19412(16) 0.82757(13) 0.45646(14) 0.0164(4) Uani d . 1
C C72 0.12585(17) 0.85718(15) 0.53557(14) 0.0214(4) Uani d . 1
H H72 0.0551 0.8723 0.5308 0.026 Uiso calc R 1
C C73 0.16050(18) 0.86476(15) 0.62135(15) 0.0239(5) Uani d . 1
H H73 0.1134 0.8842 0.6753 0.029 Uiso calc R 1
C C74 0.2633(2) 0.84410(16) 0.62812(16) 0.0296(5) Uani d . 1
H H74 0.2877 0.8507 0.6863 0.036 Uiso calc R 1
C C75 0.3311(2) 0.8137(2) 0.54977(18) 0.0383(6) Uani d . 1
H H75 0.402 0.7993 0.5546 0.046 Uiso calc R 1
C C76 0.29678(18) 0.80402(16) 0.46456(16) 0.0263(5) Uani d . 1
H H76 0.3435 0.7813 0.4117 0.032 Uiso calc R 1
C C81 0.00657(16) 0.79982(13) 0.36716(13) 0.0166(4) Uani d . 1
C C82 -0.02103(17) 0.70452(14) 0.37875(14) 0.0205(4) Uani d . 1
H H82 0.0313 0.6532 0.3722 0.025 Uiso calc R 1
C C83 -0.12318(18) 0.68361(15) 0.39954(15) 0.0249(5) Uani d . 1
H H83 -0.1407 0.6181 0.4068 0.03 Uiso calc R 1
C C84 -0.20044(18) 0.75743(17) 0.40989(17) 0.0291(5) Uani d . 1
H H84 -0.2708 0.743 0.4243 0.035 Uiso calc R 1
C C85 -0.17384(18) 0.85301(17) 0.39887(19) 0.0339(6) Uani d . 1
H H85 -0.2263 0.9041 0.4061 0.041 Uiso calc R 1
C C86 -0.07107(17) 0.87412(15) 0.37742(17) 0.0265(5) Uani d . 1
H H86 -0.0536 0.9396 0.3697 0.032 Uiso calc R 1
C C91 0.13918(15) 0.96044(13) 0.29733(14) 0.0171(4) Uani d . 1
C C92 0.12371(16) 0.98448(14) 0.20535(15) 0.0208(4) Uani d . 1
H H92 0.1241 0.9349 0.1617 0.025 Uiso calc R 1
C C93 0.10768(17) 1.08086(15) 0.17688(16) 0.0245(5) Uani d . 1
H H93 0.097 1.0971 0.114 0.029 Uiso calc R 1
C C94 0.10734(17) 1.15300(14) 0.24041(17) 0.0251(5) Uani d . 1
H H94 0.0946 1.2188 0.2215 0.03 Uiso calc R 1
C C95 0.12549(17) 1.12977(14) 0.33143(16) 0.0231(5) Uani d . 1
H H95 0.1269 1.1797 0.3744 0.028 Uiso calc R 1
C C96 0.14168(16) 1.03356(14) 0.36020(15) 0.0202(4) Uani d . 1
H H96 0.1544 1.0177 0.4226 0.024 Uiso calc R 1

loop_
_atom_site_aniso_label
_atom_site_aniso_U_11
_atom_site_aniso_U_22
_atom_site_aniso_U_33
_atom_site_aniso_U_12
_atom_site_aniso_U_13
_atom_site_aniso_U_23
Ag 0.01364(8) 0.01168(7) 0.01428(7) -0.00001(5) -0.00133(5) -0.00038(5)
As1 0.01429(10) 0.01096(9) 0.01488(10) -0.00051(7) -0.00261(8) 0.00087(7)
As2 0.01640(11) 0.01292(9) 0.01224(9) 0.00088(7) -0.00181(8) 0.00039(7)
As3 0.01470(10) 0.01252(9) 0.01555(10) 0.00016(7) 0.00146(8) -0.00321(7)
S 0.0129(2) 0.0146(2) 0.0205(2) 0.00121(18) -0.00043(19) -0.00349(18)
O1 0.0152(7) 0.0222(7) 0.0193(7) -0.0026(6) -0.0002(6) -0.0046(6)
O2 0.0337(9) 0.0180(7) 0.0258(8) 0.0003(6) -0.0041(7) 0.0015(6)
O3 0.0124(8) 0.0294(8) 0.0396(9) 0.0010(6) 0.0012(7) -0.0142(7)
C1 0.0142(10) 0.0140(9) 0.0224(10) -0.0006(7) 0.0007(8) -0.0033(7)
C2 0.0143(10) 0.0197(10) 0.0256(11) -0.0013(8) -0.0031(8) -0.0010(8)
C3 0.0188(12) 0.0164(10) 0.0468(14) 0.0005(8) -0.0034(10) -0.0018(9)
C4 0.0268(13) 0.0216(11) 0.0558(17) -0.0003(9) -0.0066(12) -0.0147(11)
C5 0.0436(16) 0.0302(13) 0.0525(17) -0.0011(11) -0.0223(13) -0.0178(12)
C6 0.0293(13) 0.0222(11) 0.0394(14) 0.0041(9) -0.0167(11) -0.0075(9)
C7 0.0481(19) 0.0291(14) 0.102(3) 0.0068(13) -0.0264(18) -0.0345(16)
C11 0.0141(10) 0.0160(9) 0.0127(9) 0.0014(7) -0.0032(7) -0.0001(7)
C12 0.0178(11) 0.0228(10) 0.0179(10) -0.0053(8) 0.0019(8) -0.0029(8)
C13 0.0239(12) 0.0218(10) 0.0228(11) -0.0022(9) -0.0018(9) -0.0073(8)
C14 0.0218(11) 0.0293(11) 0.0152(10) 0.0086(9) -0.0013(8) -0.0033(8)
C15 0.0199(12) 0.0288(11) 0.0254(11) 0.0026(9) 0.0072(9) 0.0046(9)
C16 0.0179(11) 0.0201(10) 0.0286(11) -0.0005(8) -0.0001(9) 0.0036(8)
C21 0.0152(10) 0.0129(8) 0.0155(9) -0.0029(7) -0.0033(8) 0.0008(7)
C22 0.0231(12) 0.0257(11) 0.0241(11) 0.0092(9) -0.0064(9) -0.0108(9)
C23 0.0280(13) 0.0381(13) 0.0221(11) 0.0077(10) -0.0075(10) -0.0131(9)
C24 0.0257(12) 0.0241(10) 0.0187(10) -0.0031(9) -0.0088(9) -0.0013(8)
C25 0.0311(13) 0.0189(10) 0.0251(11) 0.0074(9) -0.0113(10) -0.0031(8)
C26 0.0299(13) 0.0188(10) 0.0189(10) 0.0061(9) -0.0061(9) -0.0042(8)
C31 0.0134(10) 0.0128(8) 0.0187(9) 0.0007(7) 0.0017(8) -0.0051(7)
C32 0.0183(11) 0.0195(10) 0.0192(10) -0.0008(8) -0.0008(8) 0.0000(8)
C33 0.0225(12) 0.0256(11) 0.0310(12) -0.0064(9) 0.0067(10) -0.0019(9)
C34 0.0133(11) 0.0310(12) 0.0429(14) -0.0035(9) 0.0027(10) -0.0144(10)
C35 0.0175(11) 0.0350(12) 0.0308(12) 0.0054(9) -0.0082(9) -0.0127(10)
C36 0.0219(11) 0.0204(10) 0.0210(10) 0.0025(8) -0.0061(9) -0.0029(8)
C41 0.0180(10) 0.0163(9) 0.0148(9) 0.0013(7) -0.0038(8) -0.0012(7)
C42 0.0230(11) 0.0177(10) 0.0221(10) -0.0005(8) -0.0013(9) 0.0000(8)
C43 0.0293(13) 0.0159(10) 0.0313(12) 0.0019(9) -0.0050(10) -0.0042(8)
C44 0.0306(13) 0.0295(11) 0.0224(11) 0.0056(10) -0.0048(10) -0.0110(9)
C45 0.0338(14) 0.0292(11) 0.0155(10) 0.0034(10) 0.0004(9) -0.0031(8)
C46 0.0309(13) 0.0180(10) 0.0184(10) 0.0036(9) -0.0016(9) 0.0001(8)
C51 0.0199(11) 0.0135(9) 0.0164(9) 0.0001(8) 0.0001(8) -0.0001(7)
C52 0.0193(11) 0.0202(10) 0.0248(11) 0.0028(8) -0.0012(9) 0.0007(8)
C53 0.0234(12) 0.0229(11) 0.0382(13) -0.0056(9) 0.0041(10) 0.0035(9)
C54 0.0327(14) 0.0214(11) 0.0466(15) -0.0037(10) 0.0018(12) 0.0119(10)
C55 0.0329(15) 0.0230(12) 0.0596(18) 0.0008(10) -0.0143(13) 0.0198(11)
C56 0.0243(12) 0.0200(10) 0.0431(14) -0.0036(9) -0.0080(11) 0.0097(9)
C61 0.0169(10) 0.0123(8) 0.0180(10) -0.0016(7) -0.0024(8) 0.0030(7)
C62 0.0236(12) 0.0210(10) 0.0169(10) 0.0026(8) -0.0030(8) -0.0004(8)
C63 0.0226(12) 0.0279(11) 0.0218(11) 0.0039(9) 0.0038(9) 0.0037(8)
C64 0.0191(11) 0.0230(10) 0.0302(12) -0.0042(9) -0.0027(9) 0.0061(9)
C65 0.0244(12) 0.0301(11) 0.0271(12) -0.0063(9) -0.0065(10) -0.0031(9)
C66 0.0223(12) 0.0278(11) 0.0174(10) -0.0033(9) -0.0010(9) -0.0012(8)
C71 0.0198(11) 0.0122(8) 0.0168(9) -0.0017(7) -0.0008(8) -0.0013(7)
C72 0.0186(11) 0.0240(10) 0.0205(10) -0.0016(8) 0.0017(8) -0.0043(8)
C73 0.0295(13) 0.0223(10) 0.0182(10) -0.0034(9) 0.0031(9) -0.0014(8)
C74 0.0377(15) 0.0320(12) 0.0200(11) 0.0038(10) -0.0100(10) -0.0005(9)
C75 0.0261(14) 0.0561(16) 0.0323(14) 0.0146(12) -0.0095(11) -0.0070(12)
C76 0.0212(12) 0.0331(12) 0.0223(11) 0.0087(9) -0.0001(9) -0.0041(9)
C81 0.0163(10) 0.0185(9) 0.0148(9) -0.0032(8) 0.0002(8) -0.0042(7)
C82 0.0247(12) 0.0186(10) 0.0177(10) -0.0023(8) -0.0011(9) -0.0009(8)
C83 0.0305(13) 0.0243(11) 0.0204(11) -0.0118(9) -0.0007(9) 0.0012(8)
C84 0.0194(12) 0.0357(12) 0.0316(13) -0.0097(10) 0.0015(10) 0.0000(10)
C85 0.0176(12) 0.0307(12) 0.0514(16) -0.0002(10) 0.0019(11) -0.0051(11)
C86 0.0208(12) 0.0187(10) 0.0382(13) -0.0022(8) 0.0021(10) -0.0040(9)
C91 0.0128(10) 0.0140(9) 0.0229(10) -0.0009(7) 0.0031(8) -0.0019(7)
C92 0.0191(11) 0.0177(9) 0.0251(11) -0.0013(8) -0.0009(9) -0.0029(8)
C93 0.0210(12) 0.0234(10) 0.0297(12) -0.0030(9) -0.0064(9) 0.0050(9)
C94 0.0168(11) 0.0148(9) 0.0422(14) -0.0009(8) -0.0009(10) 0.0038(9)
C95 0.0194(11) 0.0143(9) 0.0341(12) -0.0023(8) 0.0020(9) -0.0049(8)
C96 0.0193(11) 0.0176(9) 0.0224(10) -0.0013(8) 0.0024(8) -0.0043(8)

loop_
_atom_type_symbol
_atom_type_description
_atom_type_scat_dispersion_real
_atom_type_scat_dispersion_imag
_atom_type_scat_source
C C 0.0033 0.0016 'International Tables Vol C Tables 4.2.6.8 and 6.1.1.4'
H H 0 0 'International Tables Vol C Tables 4.2.6.8 and 6.1.1.4'
O O 0.0106 0.006 'International Tables Vol C Tables 4.2.6.8 and 6.1.1.4'
S S 0.1246 0.1234 'International Tables Vol C Tables 4.2.6.8 and 6.1.1.4'
As As 0.0499 2.0058 'International Tables Vol C Tables 4.2.6.8 and 6.1.1.4'
Ag Ag -0.8971 1.1015 'International Tables Vol C Tables 4.2.6.8 and 6.1.1.4'

loop_
_geom_angle_atom_site_label_1
_geom_angle_atom_site_label_2
_geom_angle_atom_site_label_3
_geom_angle
_geom_angle_publ_flag
O1 Ag As1 105.81(3) y
O1 Ag As3 116.50(3) y
As1 Ag As3 113.505(9) y
O1 Ag As2 90.17(3) y
As1 Ag As2 115.463(8) y
As3 Ag As2 113.207(9) y
C11 As1 C21 100.80(8) ?
C11 As1 C31 99.07(8) ?
C21 As1 C31 102.96(8) ?
C11 As1 Ag 117.55(6) ?
C21 As1 Ag 120.85(5) ?
C31 As1 Ag 112.48(6) ?
C61 As2 C51 103.25(8) ?
C61 As2 C41 101.49(8) ?
C51 As2 C41 100.00(8) ?
C61 As2 Ag 112.46(6) ?
C51 As2 Ag 116.31(6) ?
C41 As2 Ag 120.84(6) ?
C71 As3 C91 101.81(8) ?
C71 As3 C81 101.10(8) ?
C91 As3 C81 99.42(8) ?
C71 As3 Ag 119.95(6) ?
C91 As3 Ag 118.52(6) ?
C81 As3 Ag 112.80(5) ?
O3 S O2 114.59(10) ?
O3 S O1 112.66(9) ?
O2 S O1 112.10(9) ?
O3 S C1 105.75(9) ?
O2 S C1 105.79(9) ?
O1 S C1 105.00(9) ?
S O1 Ag 118.95(8) ?
C2 C1 C6 119.88(18) ?
C2 C1 S 120.87(16) ?
C6 C1 S 119.24(16) ?
C1 C2 C3 119.9(2) ?
C1 C2 H2 120.1 ?
C3 C2 H2 120.1 ?
C4 C3 C2 121.1(2) ?
C4 C3 H3 119.5 ?
C2 C3 H3 119.5 ?
C3 C4 C5 118.6(2) ?
C3 C4 C7 119.9(2) ?
C5 C4 C7 121.5(2) ?
C4 C5 C6 121.1(2) ?
C4 C5 H5 119.5 ?
C6 C5 H5 119.5 ?
C1 C6 C5 119.4(2) ?
C1 C6 H6 120.3 ?
C5 C6 H6 120.3 ?
C4 C7 H7A 109.5 ?
C4 C7 H7B 109.5 ?
H7A C7 H7B 109.5 ?
C4 C7 H7C 109.5 ?
H7A C7 H7C 109.5 ?
H7B C7 H7C 109.5 ?
C16 C11 C12 119.27(18) ?
C16 C11 As1 118.90(14) ?
C12 C11 As1 121.83(15) ?
C13 C12 C11 120.43(19) ?
C13 C12 H12 119.8 ?
C11 C12 H12 119.8 ?
C14 C13 C12 119.95(19) ?
C14 C13 H13 120 ?
C12 C13 H13 120 ?
C13 C14 C15 120.05(19) ?
C13 C14 H14 120 ?
C15 C14 H14 120 ?
C14 C15 C16 120.3(2) ?
C14 C15 H15 119.8 ?
C16 C15 H15 119.8 ?
C11 C16 C15 119.92(19) ?
C11 C16 H16 120 ?
C15 C16 H16 120 ?
C22 C21 C26 118.90(19) ?
C22 C21 As1 119.26(15) ?
C26 C21 As1 121.80(14) ?
C21 C22 C23 120.31(19) ?
C21 C22 H22 119.8 ?
C23 C22 H22 119.8 ?
C24 C23 C22 120.51(19) ?
C24 C23 H23 119.7 ?
C22 C23 H23 119.7 ?
C25 C24 C23 119.0(2) ?
C25 C24 H24 120.5 ?
C23 C24 H24 120.5 ?
C24 C25 C26 120.7(2) ?
C24 C25 H25 119.6 ?
C26 C25 H25 119.6 ?
C25 C26 C21 120.57(18) ?
C25 C26 H26 119.7 ?
C21 C26 H26 119.7 ?
C36 C31 C32 119.36(19) ?
C36 C31 As1 117.68(15) ?
C32 C31 As1 122.91(16) ?
C33 C32 C31 119.7(2) ?
C33 C32 H32 120.2 ?
C31 C32 H32 120.2 ?
C34 C33 C32 120.4(2) ?
C34 C33 H33 119.8 ?
C32 C33 H33 119.8 ?
C33 C34 C35 120.1(2) ?
C33 C34 H34 120 ?
C35 C34 H34 120 ?
C36 C35 C34 119.6(2) ?
C36 C35 H35 120.2 ?
C34 C35 H35 120.2 ?
C35 C36 C31 120.8(2) ?
C35 C36 H36 119.6 ?
C31 C36 H36 119.6 ?
C46 C41 C42 119.66(18) ?
C46 C41 As2 122.17(14) ?
C42 C41 As2 118.15(15) ?
C43 C42 C41 120.0(2) ?
C43 C42 H42 120 ?
C41 C42 H42 120 ?
C44 C43 C42 120.34(19) ?
C44 C43 H43 119.8 ?
C42 C43 H43 119.8 ?
C43 C44 C45 119.81(19) ?
C43 C44 H44 120.1 ?
C45 C44 H44 120.1 ?
C44 C45 C46 120.2(2) ?
C44 C45 H45 119.9 ?
C46 C45 H45 119.9 ?
C41 C46 C45 119.93(19) ?
C41 C46 H46 120 ?
C45 C46 H46 120 ?
C56 C51 C52 119.78(19) ?
C56 C51 As2 123.09(16) ?
C52 C51 As2 117.10(15) ?
C53 C52 C51 120.1(2) ?
C53 C52 H52 120 ?
C51 C52 H52 120 ?
C54 C53 C52 120.4(2) ?
C54 C53 H53 119.8 ?
C52 C53 H53 119.8 ?
C55 C54 C53 119.7(2) ?
C55 C54 H54 120.1 ?
C53 C54 H54 120.1 ?
C54 C55 C56 120.5(2) ?
C54 C55 H55 119.8 ?
C56 C55 H55 119.8 ?
C51 C56 C55 119.6(2) ?
C51 C56 H56 120.2 ?
C55 C56 H56 120.2 ?
C66 C61 C62 119.23(19) ?
C66 C61 As2 122.81(15) ?
C62 C61 As2 117.90(15) ?
C63 C62 C61 120.6(2) ?
C63 C62 H62 119.7 ?
C61 C62 H62 119.7 ?
C64 C63 C62 120.1(2) ?
C64 C63 H63 119.9 ?
C62 C63 H63 119.9 ?
C63 C64 C65 119.4(2) ?
C63 C64 H64 120.3 ?
C65 C64 H64 120.3 ?
C66 C65 C64 120.7(2) ?
C66 C65 H65 119.6 ?
C64 C65 H65 119.6 ?
C65 C66 C61 119.8(2) ?
C65 C66 H66 120.1 ?
C61 C66 H66 120.1 ?
C76 C71 C72 119.35(19) ?
C76 C71 As3 118.29(15) ?
C72 C71 As3 122.29(16) ?
C73 C72 C71 120.4(2) ?
C73 C72 H72 119.8 ?
C71 C72 H72 119.8 ?
C74 C73 C72 119.8(2) ?
C74 C73 H73 120.1 ?
C72 C73 H73 120.1 ?
C73 C74 C75 119.8(2) ?
C73 C74 H74 120.1 ?
C75 C74 H74 120.1 ?
C76 C75 C74 120.7(2) ?
C76 C75 H75 119.7 ?
C74 C75 H75 119.7 ?
C75 C76 C71 119.8(2) ?
C75 C76 H76 120.1 ?
C71 C76 H76 120.1 ?
C82 C81 C86 118.75(19) ?
C82 C81 As3 118.54(15) ?
C86 C81 As3 122.69(15) ?
C83 C82 C81 120.9(2) ?
C83 C82 H82 119.6 ?
C81 C82 H82 119.6 ?
C82 C83 C84 120.4(2) ?
C82 C83 H83 119.8 ?
C84 C83 H83 119.8 ?
C83 C84 C85 119.3(2) ?
C83 C84 H84 120.4 ?
C85 C84 H84 120.4 ?
C86 C85 C84 120.4(2) ?
C86 C85 H85 119.8 ?
C84 C85 H85 119.8 ?
C85 C86 C81 120.3(2) ?
C85 C86 H86 119.8 ?
C81 C86 H86 119.8 ?
C92 C91 C96 119.62(18) ?
C92 C91 As3 117.47(14) ?
C96 C91 As3 122.88(16) ?
C91 C92 C93 120.30(19) ?
C91 C92 H92 119.9 ?
C93 C92 H92 119.9 ?
C94 C93 C92 119.8(2) ?
C94 C93 H93 120.1 ?
C92 C93 H93 120.1 ?
C93 C94 C95 120.24(19) ?
C93 C94 H94 119.9 ?
C95 C94 H94 119.9 ?
C94 C95 C96 120.18(19) ?
C94 C95 H95 119.9 ?
C96 C95 H95 119.9 ?
C95 C96 C91 119.8(2) ?
C95 C96 H96 120.1 ?
C91 C96 H96 120.1 ?

loop_
_geom_bond_atom_site_label_1
_geom_bond_atom_site_label_2
_geom_bond_distance
_geom_bond_publ_flag
Ag O1 2.4070(14) y
Ag As1 2.5765(3) y
Ag As3 2.6025(3) y
Ag As2 2.6071(3) y
As1 C11 1.9360(18) ?
As1 C21 1.9400(19) ?
As1 C31 1.9474(19) ?
As2 C61 1.940(2) ?
As2 C51 1.9437(19) ?
As2 C41 1.9447(19) ?
As3 C71 1.937(2) ?
As3 C91 1.9450(19) ?
As3 C81 1.949(2) ?
S O3 1.4487(15) y
S O2 1.4506(16) y
S O1 1.4698(15) y
S C1 1.7777(18) ?
C1 C2 1.381(3) ?
C1 C6 1.385(3) ?
C2 C3 1.385(3) ?
C2 H2 0.95 ?
C3 C4 1.377(3) ?
C3 H3 0.95 ?
C4 C5 1.385(4) ?
C4 C7 1.515(3) ?
C5 C6 1.388(3) ?
C5 H5 0.95 ?
C6 H6 0.95 ?
C7 H7A 0.98 ?
C7 H7B 0.98 ?
C7 H7C 0.98 ?
C11 C16 1.387(3) ?
C11 C12 1.390(3) ?
C12 C13 1.388(3) ?
C12 H12 0.95 ?
C13 C14 1.375(3) ?
C13 H13 0.95 ?
C14 C15 1.380(3) ?
C14 H14 0.95 ?
C15 C16 1.390(3) ?
C15 H15 0.95 ?
C16 H16 0.95 ?
C21 C22 1.384(3) ?
C21 C26 1.385(3) ?
C22 C23 1.387(3) ?
C22 H22 0.95 ?
C23 C24 1.383(3) ?
C23 H23 0.95 ?
C24 C25 1.379(3) ?
C24 H24 0.95 ?
C25 C26 1.379(3) ?
C25 H25 0.95 ?
C26 H26 0.95 ?
C31 C36 1.389(3) ?
C31 C32 1.396(3) ?
C32 C33 1.391(3) ?
C32 H32 0.95 ?
C33 C34 1.384(3) ?
C33 H33 0.95 ?
C34 C35 1.387(3) ?
C34 H34 0.95 ?
C35 C36 1.385(3) ?
C35 H35 0.95 ?
C36 H36 0.95 ?
C41 C46 1.386(3) ?
C41 C42 1.390(3) ?
C42 C43 1.388(3) ?
C42 H42 0.95 ?
C43 C44 1.378(3) ?
C43 H43 0.95 ?
C44 C45 1.386(3) ?
C44 H44 0.95 ?
C45 C46 1.391(3) ?
C45 H45 0.95 ?
C46 H46 0.95 ?
C51 C56 1.388(3) ?
C51 C52 1.391(3) ?
C52 C53 1.385(3) ?
C52 H52 0.95 ?
C53 C54 1.382(3) ?
C53 H53 0.95 ?
C54 C55 1.381(3) ?
C54 H54 0.95 ?
C55 C56 1.394(3) ?
C55 H55 0.95 ?
C56 H56 0.95 ?
C61 C66 1.387(3) ?
C61 C62 1.393(3) ?
C62 C63 1.383(3) ?
C62 H62 0.95 ?
C63 C64 1.381(3) ?
C63 H63 0.95 ?
C64 C65 1.388(3) ?
C64 H64 0.95 ?
C65 C66 1.386(3) ?
C65 H65 0.95 ?
C66 H66 0.95 ?
C71 C76 1.385(3) ?
C71 C72 1.393(3) ?
C72 C73 1.388(3) ?
C72 H72 0.95 ?
C73 C74 1.377(3) ?
C73 H73 0.95 ?
C74 C75 1.385(3) ?
C74 H74 0.95 ?
C75 C76 1.382(3) ?
C75 H75 0.95 ?
C76 H76 0.95 ?
C81 C82 1.391(3) ?
C81 C86 1.392(3) ?
C82 C83 1.378(3) ?
C82 H82 0.95 ?
C83 C84 1.384(3) ?
C83 H83 0.95 ?
C84 C85 1.391(3) ?
C84 H84 0.95 ?
C85 C86 1.387(3) ?
C85 H85 0.95 ?
C86 H86 0.95 ?
C91 C92 1.389(3) ?
C91 C96 1.392(3) ?
C92 C93 1.391(3) ?
C92 H92 0.95 ?
C93 C94 1.382(3) ?
C93 H93 0.95 ?
C94 C95 1.384(3) ?
C94 H94 0.95 ?
C95 C96 1.390(3) ?
C95 H95 0.95 ?
C96 H96 0.95 ?

loop_
_geom_hbond_atom_site_label_D
_geom_hbond_atom_site_label_H
_geom_hbond_atom_site_label_A
_geom_hbond_site_symmetry_A
_geom_hbond_distance_DH
_geom_hbond_distance_HA
_geom_hbond_distance_DA
_geom_hbond_angle_DHA
C24 H24 O2 2_666 0.95 2.43 3.302(3) 153.4
C43 H43 O3 2_665 0.95 2.51 3.330(2) 145
C64 H64 O3 1_455 0.95 2.56 3.318(3) 137.1
C76 H76 O2 . 0.95 2.56 3.488(3) 164.5

loop_
_geom_torsion_atom_site_label_1
_geom_torsion_atom_site_label_2
_geom_torsion_atom_site_label_3
_geom_torsion_atom_site_label_4
_geom_torsion
O1 Ag As1 C11 -51.09(7)
As3 Ag As1 C11 179.94(6)
As2 Ag As1 C11 46.86(7)
O1 Ag As1 C21 72.82(7)
As3 Ag As1 C21 -56.15(7)
As2 Ag As1 C21 170.77(7)
O1 Ag As1 C31 -165.18(7)
As3 Ag As1 C31 65.85(6)
As2 Ag As1 C31 -67.23(6)
O1 Ag As2 C61 -178.50(7)
As1 Ag As2 C61 73.85(6)
As3 Ag As2 C61 -59.36(6)
O1 Ag As2 C51 -59.74(7)
As1 Ag As2 C51 -167.39(7)
As3 Ag As2 C51 59.40(7)
O1 Ag As2 C41 61.64(8)
As1 Ag As2 C41 -46.01(7)
As3 Ag As2 C41 -179.22(7)
O1 Ag As3 C71 -67.23(8)
As1 Ag As3 C71 56.06(7)
As2 Ag As3 C71 -169.79(7)
O1 Ag As3 C91 58.36(8)
As1 Ag As3 C91 -178.35(7)
As2 Ag As3 C91 -44.20(7)
O1 Ag As3 C81 173.87(7)
As1 Ag As3 C81 -62.85(7)
As2 Ag As3 C81 71.31(7)
O3 S O1 Ag 163.03(8)
O2 S O1 Ag 32.01(11)
C1 S O1 Ag -82.37(10)
As1 Ag O1 S -71.84(8)
As3 Ag O1 S 55.35(9)
As2 Ag O1 S 171.57(8)
O3 S C1 C2 116.39(18)
O2 S C1 C2 -121.67(18)
O1 S C1 C2 -2.95(19)
O3 S C1 C6 -64.6(2)
O2 S C1 C6 57.3(2)
O1 S C1 C6 176.03(18)
C6 C1 C2 C3 -1.0(3)
S C1 C2 C3 178.01(17)
C1 C2 C3 C4 -0.2(3)
C2 C3 C4 C5 1.2(4)
C2 C3 C4 C7 -179.5(2)
C3 C4 C5 C6 -1.1(4)
C7 C4 C5 C6 179.6(3)
C2 C1 C6 C5 1.0(4)
S C1 C6 C5 -178.0(2)
C4 C5 C6 C1 0.0(4)
C21 As1 C11 C16 -96.85(17)
C31 As1 C11 C16 157.98(17)
Ag As1 C11 C16 36.65(18)
C21 As1 C11 C12 82.71(17)
C31 As1 C11 C12 -22.46(18)
Ag As1 C11 C12 -143.78(15)
C16 C11 C12 C13 -1.8(3)
As1 C11 C12 C13 178.69(16)
C11 C12 C13 C14 0.8(3)
C12 C13 C14 C15 0.9(3)
C13 C14 C15 C16 -1.6(3)
C12 C11 C16 C15 1.1(3)
As1 C11 C16 C15 -179.37(16)
C14 C15 C16 C11 0.6(3)
C11 As1 C21 C22 -179.41(17)
C31 As1 C21 C22 -77.37(17)
Ag As1 C21 C22 49.10(18)
C11 As1 C21 C26 2.80(18)
C31 As1 C21 C26 104.84(17)
Ag As1 C21 C26 -128.69(15)
C26 C21 C22 C23 -1.0(3)
As1 C21 C22 C23 -178.82(18)
C21 C22 C23 C24 0.8(4)
C22 C23 C24 C25 -0.1(4)
C23 C24 C25 C26 -0.5(3)
C24 C25 C26 C21 0.3(3)
C22 C21 C26 C25 0.4(3)
As1 C21 C26 C25 178.19(17)
C11 As1 C31 C36 -85.13(15)
C21 As1 C31 C36 171.49(14)
Ag As1 C31 C36 39.83(15)
C11 As1 C31 C32 92.35(16)
C21 As1 C31 C32 -11.03(17)
Ag As1 C31 C32 -142.69(14)
C36 C31 C32 C33 2.0(3)
As1 C31 C32 C33 -175.47(15)
C31 C32 C33 C34 -0.4(3)
C32 C33 C34 C35 -1.4(3)
C33 C34 C35 C36 1.5(3)
C34 C35 C36 C31 0.2(3)
C32 C31 C36 C35 -1.9(3)
As1 C31 C36 C35 175.69(15)
C61 As2 C41 C46 101.76(19)
C51 As2 C41 C46 -4.1(2)
Ag As2 C41 C46 -133.11(16)
C61 As2 C41 C42 -79.95(17)
C51 As2 C41 C42 174.18(17)
Ag As2 C41 C42 45.18(19)
C46 C41 C42 C43 1.5(3)
As2 C41 C42 C43 -176.85(17)
C41 C42 C43 C44 -0.9(3)
C42 C43 C44 C45 -0.4(4)
C43 C44 C45 C46 1.2(4)
C42 C41 C46 C45 -0.8(3)
As2 C41 C46 C45 177.50(17)
C44 C45 C46 C41 -0.6(4)
C61 As2 C51 C56 -6.9(2)
C41 As2 C51 C56 97.51(19)
Ag As2 C51 C56 -130.59(17)
C61 As2 C51 C52 174.73(15)
C41 As2 C51 C52 -80.83(16)
Ag As2 C51 C52 51.07(17)
C56 C51 C52 C53 -0.5(3)
As2 C51 C52 C53 177.91(16)
C51 C52 C53 C54 0.6(3)
C52 C53 C54 C55 -0.3(4)
C53 C54 C55 C56 0.0(4)
C52 C51 C56 C55 0.1(3)
As2 C51 C56 C55 -178.16(19)
C54 C55 C56 C51 0.1(4)
C51 As2 C61 C66 84.65(17)
C41 As2 C61 C66 -18.64(18)
Ag As2 C61 C66 -149.19(15)
C51 As2 C61 C62 -98.11(16)
C41 As2 C61 C62 158.60(15)
Ag As2 C61 C62 28.05(16)
C66 C61 C62 C63 -1.5(3)
As2 C61 C62 C63 -178.82(15)
C61 C62 C63 C64 0.3(3)
C62 C63 C64 C65 1.3(3)
C63 C64 C65 C66 -1.8(3)
C64 C65 C66 C61 0.6(3)
C62 C61 C66 C65 1.0(3)
As2 C61 C66 C65 178.23(16)
C91 As3 C71 C76 -103.77(17)
C81 As3 C71 C76 154.02(16)
Ag As3 C71 C76 29.34(18)
C91 As3 C71 C72 73.33(17)
C81 As3 C71 C72 -28.88(17)
Ag As3 C71 C72 -153.55(14)
C76 C71 C72 C73 1.2(3)
As3 C71 C72 C73 -175.91(15)
C71 C72 C73 C74 0.8(3)
C72 C73 C74 C75 -1.5(3)
C73 C74 C75 C76 0.2(4)
C74 C75 C76 C71 1.8(4)
C72 C71 C76 C75 -2.5(3)
As3 C71 C76 C75 174.70(19)
C71 As3 C81 C82 -89.23(16)
C91 As3 C81 C82 166.65(16)
Ag As3 C81 C82 40.15(17)
C71 As3 C81 C86 92.82(18)
C91 As3 C81 C86 -11.30(19)
Ag As3 C81 C86 -137.80(16)
C86 C81 C82 C83 0.3(3)
As3 C81 C82 C83 -177.71(16)
C81 C82 C83 C84 -0.4(3)
C82 C83 C84 C85 0.1(3)
C83 C84 C85 C86 0.2(4)
C84 C85 C86 C81 -0.3(4)
C82 C81 C86 C85 0.0(3)
As3 C81 C86 C85 177.99(19)
C71 As3 C91 C92 171.16(16)
C81 As3 C91 C92 -85.30(17)
Ag As3 C91 C92 37.21(18)
C71 As3 C91 C96 -10.75(19)
C81 As3 C91 C96 92.79(18)
Ag As3 C91 C96 -144.71(15)
C96 C91 C92 C93 -2.0(3)
As3 C91 C92 C93 176.20(16)
C91 C92 C93 C94 0.1(3)
C92 C93 C94 C95 1.6(3)
C93 C94 C95 C96 -1.6(3)
C94 C95 C96 C91 -0.3(3)
C92 C91 C96 C95 2.0(3)
As3 C91 C96 C95 -176.02(16)
